data_7032749
loop_
_publ_author_name
'Blundell, Toby J.'
'Hastings, Fiona R.'
'Gridley, Benjamin M.'
'Moxey, Graeme J.'
'Lewis, William'
'Blake, Alexander J.'
'Kays, Deborah L.'

_publ_section_title
;
 Ligand influences on homoleptic Group 12 m-terphenyl complexes.
;
_journal_issue 38
_journal_name_full 'Dalton transactions (Cambridge, England : 2003)'
_journal_page_first 14257
_journal_page_last 14264
_journal_paper_doi 10.1039/c4dt00647j
_journal_volume 43
_journal_year 2014
_chemical_formula_moiety 'C56 H66 Hg'
_chemical_formula_sum 'C56 H66 Hg'
_chemical_formula_weight 939.68
_chemical_name_systematic
; 
 ? 
;
_space_group_IT_number 70
_symmetry_cell_setting orthorhombic
_symmetry_space_group_name_Hall '-F 2uv 2vw'
_symmetry_space_group_name_H-M 'F d d d :2'
_atom_sites_solution_hydrogens geom
_atom_sites_solution_primary direct
_atom_sites_solution_secondary difmap
_audit_creation_method SHELXL-97
_cell_angle_alpha 90.00
_cell_angle_beta 90.00
_cell_angle_gamma 90.00
_cell_formula_units_Z 8
_cell_length_a 13.998(3)
_cell_length_b 18.670(4)
_cell_length_c 34.919(8)
_cell_measurement_reflns_used 5168
_cell_measurement_temperature 90(2)
_cell_measurement_theta_max 27.19
_cell_measurement_theta_min 2.33
_cell_volume 9126(3)
_computing_cell_refinement 'Bruker SAINT version 6.36A (Bruker, 2002)'
_computing_data_collection 'Bruker SMART version 5.625 (Bruker, 2001)'
_computing_data_reduction 'Bruker SAINT; SHELXTL (Sheldrick, 2008)'
_computing_molecular_graphics ' ? '
_computing_publication_material 'enCIFer(Allen et al.,2004);PLATON(Spek,2003)'
_computing_structure_refinement 'SHELXL-97 (Sheldrick, 2008)'
_computing_structure_solution 'SHELXS-97 (Sheldrick, 2008)'
_diffrn_ambient_temperature 90(2)
_diffrn_detector_area_resol_mean 8.366
_diffrn_measured_fraction_theta_full 1.000
_diffrn_measured_fraction_theta_max 0.999
_diffrn_measurement_device_type 'Bruker SMART APEX CCD area detector'
_diffrn_measurement_method \w
_diffrn_radiation_monochromator graphite
_diffrn_radiation_source 'normal-focus sealed tube'
_diffrn_radiation_type MoK\a
_diffrn_radiation_wavelength 0.71073
_diffrn_reflns_av_R_equivalents 0.0471
_diffrn_reflns_av_sigmaI/netI 0.0354
_diffrn_reflns_limit_h_max 12
_diffrn_reflns_limit_h_min -18
_diffrn_reflns_limit_k_max 23
_diffrn_reflns_limit_k_min -24
_diffrn_reflns_limit_l_max 45
_diffrn_reflns_limit_l_min -45
_diffrn_reflns_number 13405
_diffrn_reflns_theta_full 27.50
_diffrn_reflns_theta_max 27.57
_diffrn_reflns_theta_min 1.91
_diffrn_standards_decay_% 0
_diffrn_standards_number 0
_exptl_absorpt_coefficient_mu 3.409
_exptl_absorpt_correction_T_max 0.430
_exptl_absorpt_correction_T_min 0.324
_exptl_absorpt_correction_type multi-scan
_exptl_absorpt_process_details 'SADABS 2007/2'
_exptl_crystal_colour COLORLESS
_exptl_crystal_density_diffrn 1.368
_exptl_crystal_density_method 'not measured'
_exptl_crystal_description BLOCK
_exptl_crystal_F_000 3856
_exptl_crystal_size_max 0.11
_exptl_crystal_size_mid 0.095
_exptl_crystal_size_min 0.05
_refine_diff_density_max 1.384
_refine_diff_density_min -0.811
_refine_diff_density_rms 0.105
_refine_ls_extinction_method none
_refine_ls_goodness_of_fit_ref 1.047
_refine_ls_hydrogen_treatment constr
_refine_ls_matrix_type full
_refine_ls_number_parameters 136
_refine_ls_number_reflns 2653
_refine_ls_number_restraints 0
_refine_ls_restrained_S_all 1.047
_refine_ls_R_factor_all 0.0313
_refine_ls_R_factor_gt 0.0254
_refine_ls_shift/su_max 0.000
_refine_ls_shift/su_mean 0.000
_refine_ls_structure_factor_coef Fsqd
_refine_ls_weighting_details 'calc w=1/[\s^2^(Fo^2^)+(0.0394P)^2^] where P=(Fo^2^+2Fc^2^)/3'
_refine_ls_weighting_scheme calc
_refine_ls_wR_factor_gt 0.0619
_refine_ls_wR_factor_ref 0.0648
_reflns_number_gt 2337
_reflns_number_total 2653
_reflns_threshold_expression I>2\s(I)
_cod_data_source_file c4dt00647j2.cif
_cod_data_source_block 13
_cod_depositor_comments
;
The following automatic conversions were performed:

'_symmetry_cell_setting' value 'Orthorhombic' changed to
'orthorhombic' according to
/usr/data/users/saulius/crontab/automatic-downloads/current/RSC/lib/dictionaries/cif_core.dic
dictionary named 'cif_core.dic' version 2.4.2 from 2011-04-26.

Automatic conversion script
Id: cif_fix_values 2827 2014-09-09 07:05:25Z andrius 
;
_cod_original_sg_symbol_H-M 'F d d d'
_cod_database_code 7032749
_nottingham_internal_coll_name HGTBLA
_nottingham_internal_coll_number 10928
_nottingham_internal_coll_client TB/DLK
_nottingham_internal_coll_type hemisphere
_nottingham_internal_coll_frame_time 7
_nottingham_internal_coll_frame_width 0.3
_nottingham_internal_coll_frame_method \w
_nottingham_internal_coll_user TB
_nottingham_internal_coll_date 25/11/11
_nottingham_internal_process_user TB/WL
_nottingham_internal_process_date 25/11/2011
_nottingham_internal_solution_user TB
_nottingham_internal_solution_date 16/01/2012
_nottingham_internal_refinement_user TB
_nottingham_internal_refinement_date 16/01/2012
_nottingham_internal_validation_user wl
_nottingham_internal_validation_date 25/1/2012
_nottingham_internal_archive_date 25/1/2012

loop_
_symmetry_equiv_pos_as_xyz
'x, y, z'
'-x+1/4, -y+1/4, z'
'x, -y+1/4, -z+1/4'
'-x+1/4, y, -z+1/4'
'x, y+1/2, z+1/2'
'-x+1/4, -y+3/4, z+1/2'
'x, -y+3/4, -z+3/4'
'-x+1/4, y+1/2, -z+3/4'
'x+1/2, y, z+1/2'
'-x+3/4, -y+1/4, z+1/2'
'x+1/2, -y+1/4, -z+3/4'
'-x+3/4, y, -z+3/4'
'x+1/2, y+1/2, z'
'-x+3/4, -y+3/4, z'
'x+1/2, -y+3/4, -z+1/4'
'-x+3/4, y+1/2, -z+1/4'
'-x, -y, -z'
'x-1/4, y-1/4, -z'
'-x, y-1/4, z-1/4'
'x-1/4, -y, z-1/4'
'-x, -y+1/2, -z+1/2'
'x-1/4, y+1/4, -z+1/2'
'-x, y+1/4, z+1/4'
'x-1/4, -y+1/2, z+1/4'
'-x+1/2, -y, -z+1/2'
'x+1/4, y-1/4, -z+1/2'
'-x+1/2, y-1/4, z+1/4'
'x+1/4, -y, z+1/4'
'-x+1/2, -y+1/2, -z'
'x+1/4, y+1/4, -z'
'-x+1/2, y+1/4, z-1/4'
'x+1/4, -y+1/2, z-1/4'

loop_
_atom_site_label
_atom_site_type_symbol
_atom_site_fract_x
_atom_site_fract_y
_atom_site_fract_z
_atom_site_U_iso_or_equiv
_atom_site_adp_type
_atom_site_occupancy
_atom_site_symmetry_multiplicity
_atom_site_calc_flag
_atom_site_refinement_flags
Hg1 Hg 0.1250 0.1250 0.1250 0.01805(8) Uani 1 4 d S
C1 C 0.1250 0.0126(2) 0.1250 0.0182(7) Uani 1 2 d S
C2 C 0.19092(19) -0.02557(15) 0.10273(7) 0.0193(5) Uani 1 1 d .
C3 C 0.1923(2) -0.10039(15) 0.10367(8) 0.0219(5) Uani 1 1 d .
H3 H 0.2396 -0.1257 0.0896 0.026 Uiso 1 1 calc R
C4 C 0.1250 -0.1383(2) 0.1250 0.0233(8) Uani 1 2 d S
H4 H 0.1250 -0.1892 0.1250 0.028 Uiso 1 2 calc SR
C5 C 0.26084(19) 0.01233(14) 0.07716(7) 0.0193(5) Uani 1 1 d .
C6 C 0.3542(2) 0.02515(16) 0.09037(8) 0.0233(6) Uani 1 1 d .
C7 C 0.4216(2) 0.05400(15) 0.06496(9) 0.0255(6) Uani 1 1 d .
C8 C 0.3962(2) 0.07013(16) 0.02705(9) 0.0269(6) Uani 1 1 d .
C9 C 0.3022(2) 0.05912(15) 0.01437(8) 0.0256(6) Uani 1 1 d .
C10 C 0.2335(2) 0.03023(15) 0.03979(7) 0.0224(6) Uani 1 1 d .
C11 C 0.3804(2) 0.00847(18) 0.13148(9) 0.0273(6) Uani 1 1 d .
H11A H 0.3235 -0.0078 0.1453 0.041 Uiso 1 1 calc R
H11B H 0.4057 0.0517 0.1438 0.041 Uiso 1 1 calc R
H11C H 0.4291 -0.0293 0.1320 0.041 Uiso 1 1 calc R
C12 C 0.5235(2) 0.06761(18) 0.07762(10) 0.0354(7) Uani 1 1 d .
H12A H 0.5376 0.1189 0.0757 0.053 Uiso 1 1 calc R
H12B H 0.5674 0.0408 0.0611 0.053 Uiso 1 1 calc R
H12C H 0.5314 0.0519 0.1042 0.053 Uiso 1 1 calc R
C13 C 0.4729(2) 0.09883(19) 0.00040(10) 0.0379(8) Uani 1 1 d .
H13A H 0.5007 0.1424 0.0114 0.057 Uiso 1 1 calc R
H13B H 0.4445 0.1100 -0.0246 0.057 Uiso 1 1 calc R
H13C H 0.5230 0.0627 -0.0028 0.057 Uiso 1 1 calc R
C14 C 0.2723(2) 0.07537(17) -0.02644(8) 0.0324(7) Uani 1 1 d .
H14A H 0.2546 0.0307 -0.0394 0.049 Uiso 1 1 calc R
H14B H 0.3256 0.0979 -0.0401 0.049 Uiso 1 1 calc R
H14C H 0.2174 0.1080 -0.0262 0.049 Uiso 1 1 calc R
C15 C 0.13110(19) 0.01914(17) 0.02674(8) 0.0256(6) Uani 1 1 d .
H15A H 0.0962 -0.0081 0.0462 0.038 Uiso 1 1 calc R
H15B H 0.1307 -0.0075 0.0025 0.038 Uiso 1 1 calc R
H15C H 0.1003 0.0658 0.0230 0.038 Uiso 1 1 calc R

loop_
_atom_site_aniso_label
_atom_site_aniso_U_11
_atom_site_aniso_U_22
_atom_site_aniso_U_33
_atom_site_aniso_U_23
_atom_site_aniso_U_13
_atom_site_aniso_U_12
Hg1 0.01629(11) 0.01592(11) 0.02194(11) 0.000 0.000 0.000
C1 0.0182(18) 0.0132(16) 0.0233(17) 0.000 -0.0045(14) 0.000
C2 0.0184(13) 0.0204(13) 0.0193(12) 0.0000(10) -0.0021(10) -0.0001(10)
C3 0.0209(14) 0.0222(13) 0.0226(13) -0.0017(11) 0.0010(11) 0.0019(11)
C4 0.028(2) 0.0190(18) 0.0230(18) 0.000 -0.0042(16) 0.000
C5 0.0188(13) 0.0150(12) 0.0242(12) -0.0001(10) 0.0020(10) 0.0008(10)
C6 0.0229(15) 0.0211(14) 0.0258(13) -0.0007(11) 0.0001(11) 0.0024(11)
C7 0.0156(14) 0.0215(14) 0.0394(16) -0.0010(12) 0.0036(12) 0.0015(11)
C8 0.0255(16) 0.0200(14) 0.0353(15) -0.0012(12) 0.0115(12) 0.0022(11)
C9 0.0290(16) 0.0204(14) 0.0273(13) 0.0015(11) 0.0062(12) 0.0014(12)
C10 0.0213(14) 0.0193(13) 0.0268(13) -0.0001(11) 0.0020(11) 0.0026(11)
C11 0.0221(15) 0.0308(17) 0.0290(14) -0.0014(12) -0.0025(11) -0.0009(12)
C12 0.0227(16) 0.0335(18) 0.0500(19) -0.0001(15) 0.0046(14) -0.0041(13)
C13 0.0337(19) 0.0331(17) 0.0468(19) 0.0073(15) 0.0161(15) 0.0003(14)
C14 0.0384(19) 0.0307(17) 0.0281(14) 0.0051(13) 0.0041(13) 0.0020(13)
C15 0.0244(15) 0.0278(15) 0.0247(13) 0.0013(11) -0.0030(11) 0.0005(12)

loop_
_atom_type_symbol
_atom_type_description
_atom_type_scat_dispersion_real
_atom_type_scat_dispersion_imag
_atom_type_scat_source
C C 0.0033 0.0016 'International Tables Vol C Tables 4.2.6.8 and 6.1.1.4'
H H 0.0000 0.0000 'International Tables Vol C Tables 4.2.6.8 and 6.1.1.4'
Hg Hg -2.3894 9.2266 'International Tables Vol C Tables 4.2.6.8 and 6.1.1.4'

loop_
_geom_angle_atom_site_label_1
_geom_angle_atom_site_label_2
_geom_angle_atom_site_label_3
_geom_angle
_geom_angle_site_symmetry_1
_geom_angle_site_symmetry_3
C1 Hg1 C1 180.0 . 2
C2 C1 C2 118.9(3) . 4
C2 C1 Hg1 120.56(17) . .
C2 C1 Hg1 120.56(17) 4 .
C3 C2 C1 120.3(3) . .
C3 C2 C5 118.4(2) . .
C1 C2 C5 121.3(2) . .
C4 C3 C2 120.7(3) . .
C4 C3 H3 119.6 . .
C2 C3 H3 119.6 . .
C3 C4 C3 119.0(4) . 4
C3 C4 H4 120.5 . .
C3 C4 H4 120.5 4 .
C10 C5 C6 121.3(2) . .
C10 C5 C2 119.2(2) . .
C6 C5 C2 119.4(2) . .
C7 C6 C5 118.9(3) . .
C7 C6 C11 121.0(3) . .
C5 C6 C11 120.1(2) . .
C6 C7 C8 120.5(3) . .
C6 C7 C12 120.9(3) . .
C8 C7 C12 118.6(3) . .
C7 C8 C9 120.3(3) . .
C7 C8 C13 118.3(3) . .
C9 C8 C13 121.4(3) . .
C8 C9 C10 119.7(3) . .
C8 C9 C14 121.7(3) . .
C10 C9 C14 118.6(3) . .
C5 C10 C9 119.3(3) . .
C5 C10 C15 120.4(2) . .
C9 C10 C15 120.3(2) . .
C6 C11 H11A 109.5 . .
C6 C11 H11B 109.5 . .
H11A C11 H11B 109.5 . .
C6 C11 H11C 109.5 . .
H11A C11 H11C 109.5 . .
H11B C11 H11C 109.5 . .
C7 C12 H12A 109.5 . .
C7 C12 H12B 109.5 . .
H12A C12 H12B 109.5 . .
C7 C12 H12C 109.5 . .
H12A C12 H12C 109.5 . .
H12B C12 H12C 109.5 . .
C8 C13 H13A 109.5 . .
C8 C13 H13B 109.5 . .
H13A C13 H13B 109.5 . .
C8 C13 H13C 109.5 . .
H13A C13 H13C 109.5 . .
H13B C13 H13C 109.5 . .
C9 C14 H14A 109.5 . .
C9 C14 H14B 109.5 . .
H14A C14 H14B 109.5 . .
C9 C14 H14C 109.5 . .
H14A C14 H14C 109.5 . .
H14B C14 H14C 109.5 . .
C10 C15 H15A 109.5 . .
C10 C15 H15B 109.5 . .
H15A C15 H15B 109.5 . .
C10 C15 H15C 109.5 . .
H15A C15 H15C 109.5 . .
H15B C15 H15C 109.5 . .

loop_
_geom_bond_atom_site_label_1
_geom_bond_atom_site_label_2
_geom_bond_distance
_geom_bond_site_symmetry_2
Hg1 C1 2.099(4) .
Hg1 C1 2.099(4) 2
C1 C2 1.401(3) .
C1 C2 1.401(3) 4
C2 C3 1.397(4) .
C2 C5 1.502(4) .
C3 C4 1.394(4) .
C3 H3 0.9500 .
C4 C3 1.394(4) 4
C4 H4 0.9500 .
C5 C10 1.401(4) .
C5 C6 1.406(4) .
C6 C7 1.403(4) .
C6 C11 1.514(4) .
C7 C8 1.403(4) .
C7 C12 1.515(4) .
C8 C9 1.404(4) .
C8 C13 1.519(4) .
C9 C10 1.415(4) .
C9 C14 1.516(4) .
C10 C15 1.518(4) .
C11 H11A 0.9800 .
C11 H11B 0.9800 .
C11 H11C 0.9800 .
C12 H12A 0.9800 .
C12 H12B 0.9800 .
C12 H12C 0.9800 .
C13 H13A 0.9800 .
C13 H13B 0.9800 .
C13 H13C 0.9800 .
C14 H14A 0.9800 .
C14 H14B 0.9800 .
C14 H14C 0.9800 .
C15 H15A 0.9800 .
C15 H15B 0.9800 .
C15 H15C 0.9800 .

loop_
_geom_torsion_atom_site_label_1
_geom_torsion_atom_site_label_2
_geom_torsion_atom_site_label_3
_geom_torsion_atom_site_label_4
_geom_torsion
_geom_torsion_site_symmetry_1
_geom_torsion_site_symmetry_4
C2 C1 C2 C3 -1.77(18) 4 .
Hg1 C1 C2 C3 178.23(18) . .
C2 C1 C2 C5 177.7(3) 4 .
Hg1 C1 C2 C5 -2.3(3) . .
C1 C2 C3 C4 3.6(4) . .
C5 C2 C3 C4 -175.9(2) . .
C2 C3 C4 C3 -1.79(18) . 4
C3 C2 C5 C10 92.4(3) . .
C1 C2 C5 C10 -87.1(3) . .
C3 C2 C5 C6 -83.7(3) . .
C1 C2 C5 C6 96.8(3) . .
C10 C5 C6 C7 -2.4(4) . .
C2 C5 C6 C7 173.6(3) . .
C10 C5 C6 C11 177.1(3) . .
C2 C5 C6 C11 -6.9(4) . .
C5 C6 C7 C8 0.3(4) . .
C11 C6 C7 C8 -179.2(3) . .
C5 C6 C7 C12 -179.0(3) . .
C11 C6 C7 C12 1.5(4) . .
C6 C7 C8 C9 1.5(4) . .
C12 C7 C8 C9 -179.2(3) . .
C6 C7 C8 C13 -177.9(3) . .
C12 C7 C8 C13 1.4(4) . .
C7 C8 C9 C10 -1.3(4) . .
C13 C8 C9 C10 178.1(3) . .
C7 C8 C9 C14 -179.5(3) . .
C13 C8 C9 C14 -0.1(4) . .
C6 C5 C10 C9 2.6(4) . .
C2 C5 C10 C9 -173.5(3) . .
C6 C5 C10 C15 -177.1(3) . .
C2 C5 C10 C15 6.9(4) . .
C8 C9 C10 C5 -0.7(4) . .
C14 C9 C10 C5 177.6(3) . .
C8 C9 C10 C15 179.0(3) . .
C14 C9 C10 C15 -2.8(4) . .
